data_7035233
loop_
_publ_author_name
'L\'opez-de-Luzuriaga, Jos\'e M'
'Manso, Elena'
'Monge, Miguel'
'Olmos, M. Elena'
'Rodr\'iguez-Castillo, Mar\'ia'
'Sampedro, Diego'

_publ_section_title
;
 The effect of gold(i) coordination on the dual fluorescence of
 4-(dimethylamino)pyridine.
;
_journal_issue 24
_journal_name_full 'Dalton transactions (Cambridge, England : 2003)'
_journal_page_first 11029
_journal_page_last 11039
_journal_paper_doi 10.1039/c5dt00584a
_journal_volume 44
_journal_year 2015
_chemical_compound_source 'synthesis as described'
_chemical_formula_moiety 'C13 H10 Au Cl2 F3 N2'
_chemical_formula_sum 'C13 H10 Au Cl2 F3 N2'
_chemical_formula_weight 519.1
_chemical_name_common 'JS7 (CH2Cl2/hexn)'
_chemical_name_systematic
;
 ?
;
_space_group_IT_number 14
_symmetry_cell_setting monoclinic
_symmetry_Int_Tables_number 14
_symmetry_space_group_name_Hall '-P 2yn'
_symmetry_space_group_name_H-M 'P 1 21/n 1'
_atom_sites_solution_hydrogens geom
_atom_sites_solution_primary direct
_atom_sites_solution_secondary difmap
_audit_conform_dict_location ftp://ftp.iucr.org/pub/cif_core.dic
_audit_conform_dict_name cif_core.dic
_audit_conform_dict_version 2.4
_audit_creation_date 2015-01-19T16:46:29-00:00
_audit_creation_method 'WinGX routine CIF_UPDATE'
_audit_update_record
;
2015-02-06 deposited with the CCDC.
2015-04-27 downloaded from the CCDC.
;
_cell_angle_alpha 90
_cell_angle_beta 105.228(4)
_cell_angle_gamma 90
_cell_formula_units_Z 4
_cell_length_a 8.3077(6)
_cell_length_b 11.9099(9)
_cell_length_c 15.3910(10)
_cell_measurement_reflns_used 1415
_cell_measurement_temperature 120.0(10)
_cell_measurement_theta_max 28.13
_cell_measurement_theta_min 3.23
_cell_measurement_wavelength 0.71073
_cell_volume 1469.38(18)
_computing_cell_refinement 'HKL Scalepack (Otwinowski & Minor 1997)'
_computing_data_collection 'Collect (Bruker AXS BV, 1997-2004)'
_computing_data_reduction 'HKL Denzo and Scalepack (Otwinowski & Minor 1997)'
_computing_molecular_graphics 'Ortep-3 for Windows (Farrugia, 1997)'
_computing_publication_material 'WinGX publication routines (Farrugia, 1999)'
_computing_structure_refinement 'SHELXL-97 (Sheldrick, 2008)'
_diffrn_ambient_temperature 120.0(10)
_diffrn_detector 'CCD plate'
_diffrn_detector_area_resol_mean 9
_diffrn_measured_fraction_theta_full 0.979
_diffrn_measured_fraction_theta_max 0.979
_diffrn_measurement_device '95mm CCD camera on \k-goniostat'
_diffrn_measurement_device_type KappaCCD
_diffrn_measurement_method 'CCD rotation images, thick slices'
_diffrn_orient_matrix_type 'by Bruker AXS Collect from scalepack cell'
_diffrn_orient_matrix_UB_11 -0.116919E-1
_diffrn_orient_matrix_UB_12 0.75872E-1
_diffrn_orient_matrix_UB_13 -0.288124E-1
_diffrn_orient_matrix_UB_21 -0.25848E-1
_diffrn_orient_matrix_UB_22 0.329887E-1
_diffrn_orient_matrix_UB_23 0.545471E-1
_diffrn_orient_matrix_UB_31 0.121482
_diffrn_orient_matrix_UB_32 0.143213E-1
_diffrn_orient_matrix_UB_33 0.269962E-1
_diffrn_radiation_monochromator graphite
_diffrn_radiation_probe x-ray
_diffrn_radiation_type MoK\a
_diffrn_radiation_wavelength 0.71073
_diffrn_reflns_av_R_equivalents 0.0622
_diffrn_reflns_av_unetI/netI 0.0487
_diffrn_reflns_limit_h_max 10
_diffrn_reflns_limit_h_min -10
_diffrn_reflns_limit_k_max 15
_diffrn_reflns_limit_k_min -15
_diffrn_reflns_limit_l_max 16
_diffrn_reflns_limit_l_min -20
_diffrn_reflns_number 12940
_diffrn_reflns_theta_full 28.13
_diffrn_reflns_theta_max 28.13
_diffrn_reflns_theta_min 3.23
_diffrn_source 'Enraf Nonius FR590'
_exptl_absorpt_coefficient_mu 10.4
_exptl_absorpt_correction_T_max 0.2522
_exptl_absorpt_correction_T_min 0.1825
_exptl_absorpt_correction_type multi-scan
_exptl_absorpt_process_details
;
        [c.f. r.h. blessing, acta cryst. (1995), a51, 33-38]
;
_exptl_crystal_colour colourless
_exptl_crystal_density_diffrn 2.347
_exptl_crystal_density_method 'not measured'
_exptl_crystal_description block
_exptl_crystal_F_000 968
_exptl_crystal_size_max 0.2
_exptl_crystal_size_mid 0.18
_exptl_crystal_size_min 0.1
_refine_diff_density_max 0.882
_refine_diff_density_min -0.711
_refine_diff_density_rms 0.13
_refine_ls_extinction_method none
_refine_ls_goodness_of_fit_ref 1.051
_refine_ls_hydrogen_treatment constr
_refine_ls_matrix_type full
_refine_ls_number_parameters 190
_refine_ls_number_reflns 3516
_refine_ls_number_restraints 0
_refine_ls_restrained_S_all 1.051
_refine_ls_R_factor_all 0.0689
_refine_ls_R_factor_gt 0.0388
_refine_ls_shift/su_max 0.001
_refine_ls_shift/su_mean 0
_refine_ls_structure_factor_coef Fsqd
_refine_ls_weighting_details 'calc w=1/[\s^2^(Fo^2^)+(0.0465P)^2^+0.0454P] where P=(Fo^2^+2Fc^2^)/3'
_refine_ls_weighting_scheme calc
_refine_ls_wR_factor_gt 0.0853
_refine_ls_wR_factor_ref 0.097
_reflns_number_gt 2413
_reflns_number_total 3516
_reflns_threshold_expression >2\s(I)
_cod_data_source_file c5dt00584a2.cif
_cod_data_source_block js7
_cod_depositor_comments
;
The following automatic conversions were performed:

'_symmetry_cell_setting' value 'Monoclinic' changed to 'monoclinic'
according to
/usr/data/users/saulius/crontab/automatic-downloads/rss-feeds/RSC/lib/dictionaries/cif_core.dic
dictionary named 'cif_core.dic' version 2.4.2 from 2011-04-26.

Automatic conversion script
Id: cif_fix_values 3271 2015-04-21 07:52:19Z andrius 

 Adding full bibliography for 7035232--7035233.cif.
;
_cod_original_sg_symbol_H-M 'P 21/n'
_cod_database_code 7035233

loop_
_symmetry_equiv_pos_as_xyz
'x, y, z'
'-x+1/2, y+1/2, -z+1/2'
'-x, -y, -z'
'x-1/2, -y-1/2, z-1/2'

loop_
_atom_site_label
_atom_site_type_symbol
_atom_site_fract_x
_atom_site_fract_y
_atom_site_fract_z
_atom_site_U_iso_or_equiv
_atom_site_adp_type
_atom_site_occupancy
_atom_site_symmetry_multiplicity
_atom_site_calc_flag
_atom_site_refinement_flags
Au1 Au 0.51792(3) 0.62577(2) 0.289524(14) 0.05783(12) Uani 1 1 d .
Cl1 Cl 0.4929(2) 0.79866(14) 0.62868(12) 0.0748(5) Uani 1 1 d .
Cl2 Cl 0.8800(2) 0.43989(15) 0.62340(12) 0.0785(5) Uani 1 1 d .
F1 F 0.4234(5) 0.7829(3) 0.4339(2) 0.0726(10) Uani 1 1 d .
F2 F 0.7292(6) 0.6196(3) 0.7035(2) 0.0734(11) Uani 1 1 d .
F3 F 0.7603(4) 0.4651(3) 0.4301(2) 0.0711(10) Uani 1 1 d .
N1 N 0.4461(7) 0.6255(4) 0.1512(4) 0.0578(13) Uani 1 1 d .
N2 N 0.3139(7) 0.6172(4) -0.1295(3) 0.0561(13) Uani 1 1 d .
C1 C 0.5134(8) 0.6952(5) 0.1020(4) 0.0605(15) Uani 1 1 d .
H1 H 0.591 0.7473 0.1327 0.073 Uiso 1 1 calc R
C2 C 0.4768(8) 0.6952(5) 0.0111(4) 0.0562(15) Uani 1 1 d .
H2 H 0.5322 0.7442 -0.0183 0.067 Uiso 1 1 calc R
C3 C 0.3540(8) 0.6207(4) -0.0399(4) 0.0491(13) Uani 1 1 d .
C4 C 0.2802(7) 0.5510(5) 0.0119(4) 0.0501(13) Uani 1 1 d .
H4 H 0.1968 0.5011 -0.0165 0.06 Uiso 1 1 calc R
C5 C 0.3294(8) 0.5555(5) 0.1034(4) 0.0544(14) Uani 1 1 d .
H5 H 0.2785 0.5066 0.1352 0.065 Uiso 1 1 calc R
C6 C 0.4026(9) 0.6838(5) -0.1822(4) 0.0658(17) Uani 1 1 d .
H6A H 0.3557 0.6697 -0.2451 0.099 Uiso 1 1 calc R
H6B H 0.5185 0.6634 -0.1658 0.099 Uiso 1 1 calc R
H6C H 0.3919 0.7622 -0.1701 0.099 Uiso 1 1 calc R
C7 C 0.1721(8) 0.5543(6) -0.1829(4) 0.0696(18) Uani 1 1 d .
H7A H 0.1663 0.5628 -0.2456 0.104 Uiso 1 1 calc R
H7B H 0.0713 0.5823 -0.1714 0.104 Uiso 1 1 calc R
H7C H 0.1851 0.4763 -0.1668 0.104 Uiso 1 1 calc R
C8 C 0.5892(9) 0.6241(4) 0.4250(4) 0.0515(14) Uani 1 1 d .
C9 C 0.5314(8) 0.7004(5) 0.4760(4) 0.0541(14) Uani 1 1 d .
C10 C 0.5735(8) 0.7027(4) 0.5687(4) 0.0500(13) Uani 1 1 d .
C11 C 0.6845(9) 0.6201(5) 0.6136(4) 0.0534(14) Uani 1 1 d .
C12 C 0.7466(7) 0.5418(5) 0.5659(4) 0.0511(13) Uani 1 1 d .
C13 C 0.6976(7) 0.5448(5) 0.4743(4) 0.0512(14) Uani 1 1 d .

loop_
_atom_site_aniso_label
_atom_site_aniso_U_11
_atom_site_aniso_U_22
_atom_site_aniso_U_33
_atom_site_aniso_U_23
_atom_site_aniso_U_13
_atom_site_aniso_U_12
Au1 0.0690(2) 0.05911(18) 0.04610(15) -0.00046(10) 0.01644(12) -0.00464(12)
Cl1 0.1036(14) 0.0619(10) 0.0742(10) -0.0020(8) 0.0503(10) 0.0100(9)
Cl2 0.0803(13) 0.0681(11) 0.0765(11) 0.0013(9) 0.0016(9) 0.0172(9)
F1 0.089(3) 0.062(2) 0.066(2) 0.0126(18) 0.019(2) 0.0177(19)
F2 0.099(3) 0.072(2) 0.048(2) 0.0010(16) 0.017(2) -0.0031(19)
F3 0.081(3) 0.062(2) 0.076(2) -0.0168(18) 0.029(2) 0.0061(18)
N1 0.062(3) 0.063(3) 0.048(3) 0.002(2) 0.013(3) -0.003(3)
N2 0.068(4) 0.059(3) 0.042(2) 0.003(2) 0.015(2) -0.007(2)
C1 0.071(4) 0.057(4) 0.055(3) -0.001(3) 0.019(3) -0.007(3)
C2 0.064(4) 0.054(3) 0.050(3) 0.002(3) 0.014(3) -0.011(3)
C3 0.055(4) 0.044(3) 0.048(3) 0.002(2) 0.012(3) 0.005(3)
C4 0.056(4) 0.044(3) 0.050(3) 0.001(2) 0.015(3) -0.003(3)
C5 0.061(4) 0.052(3) 0.050(3) 0.005(3) 0.013(3) 0.004(3)
C6 0.085(5) 0.059(4) 0.057(4) 0.007(3) 0.025(3) -0.005(3)
C7 0.079(5) 0.069(4) 0.056(4) -0.002(3) 0.008(3) -0.018(4)
C8 0.062(4) 0.050(3) 0.043(3) -0.004(3) 0.013(3) -0.011(3)
C9 0.063(4) 0.046(3) 0.057(3) 0.002(3) 0.022(3) 0.000(3)
C10 0.059(4) 0.041(3) 0.053(3) -0.001(3) 0.020(3) 0.000(3)
C11 0.062(4) 0.052(3) 0.048(3) -0.003(3) 0.017(3) -0.015(3)
C12 0.048(3) 0.048(3) 0.057(3) -0.004(3) 0.013(3) -0.003(3)
C13 0.055(4) 0.048(3) 0.054(3) -0.007(3) 0.020(3) -0.004(3)

loop_
_atom_type_symbol
_atom_type_description
_atom_type_scat_dispersion_real
_atom_type_scat_dispersion_imag
_atom_type_scat_source
C C 0.0033 0.0016 'International Tables Vol C Tables 4.2.6.8 and 6.1.1.4'
H H 0 0 'International Tables Vol C Tables 4.2.6.8 and 6.1.1.4'
Au Au -2.0133 8.8022 'International Tables Vol C Tables 4.2.6.8 and 6.1.1.4'
Cl Cl 0.1484 0.1585 'International Tables Vol C Tables 4.2.6.8 and 6.1.1.4'
F F 0.0171 0.0103 'International Tables Vol C Tables 4.2.6.8 and 6.1.1.4'
N N 0.0061 0.0033 'International Tables Vol C Tables 4.2.6.8 and 6.1.1.4'

loop_
_geom_angle_atom_site_label_1
_geom_angle_atom_site_label_2
_geom_angle_atom_site_label_3
_geom_angle
C8 Au1 N1 179.3(2)
C1 N1 C5 115.1(5)
C1 N1 Au1 122.2(4)
C5 N1 Au1 122.7(4)
C3 N2 C7 123.1(5)
C3 N2 C6 122.0(5)
C7 N2 C6 114.7(5)
N1 C1 C2 124.8(6)
N1 C1 H1 117.6
C2 C1 H1 117.6
C1 C2 C3 120.3(6)
C1 C2 H2 119.8
C3 C2 H2 119.8
N2 C3 C4 122.9(6)
N2 C3 C2 122.6(6)
C4 C3 C2 114.4(5)
C5 C4 C3 120.6(6)
C5 C4 H4 119.7
C3 C4 H4 119.7
N1 C5 C4 124.7(6)
N1 C5 H5 117.7
C4 C5 H5 117.7
N2 C6 H6A 109.5
N2 C6 H6B 109.5
H6A C6 H6B 109.5
N2 C6 H6C 109.5
H6A C6 H6C 109.5
H6B C6 H6C 109.5
N2 C7 H7A 109.5
N2 C7 H7B 109.5
H7A C7 H7B 109.5
N2 C7 H7C 109.5
H7A C7 H7C 109.5
H7B C7 H7C 109.5
C9 C8 C13 114.4(5)
C9 C8 Au1 122.4(5)
C13 C8 Au1 123.1(4)
C8 C9 F1 119.3(6)
C8 C9 C10 125.1(6)
F1 C9 C10 115.6(5)
C9 C10 C11 117.0(5)
C9 C10 Cl1 122.8(5)
C11 C10 Cl1 120.2(4)
F2 C11 C12 120.7(6)
F2 C11 C10 118.9(5)
C12 C11 C10 120.4(6)
C13 C12 C11 119.0(6)
C13 C12 Cl2 121.8(5)
C11 C12 Cl2 119.1(5)
F3 C13 C12 117.0(5)
F3 C13 C8 119.0(5)
C12 C13 C8 124.1(5)

loop_
_geom_bond_atom_site_label_1
_geom_bond_atom_site_label_2
_geom_bond_distance
Au1 C8 2.012(6)
Au1 N1 2.055(5)
Cl1 C10 1.712(6)
Cl2 C12 1.723(6)
F1 C9 1.372(7)
F2 C11 1.335(7)
F3 C13 1.350(6)
N1 C1 1.340(8)
N1 C5 1.342(8)
N2 C3 1.331(8)
N2 C7 1.454(8)
N2 C6 1.465(8)
C1 C2 1.352(8)
C1 H1 0.93
C2 C3 1.423(8)
C2 H2 0.93
C3 C4 1.399(8)
C4 C5 1.361(7)
C4 H4 0.93
C5 H5 0.93
C6 H6A 0.96
C6 H6B 0.96
C6 H6C 0.96
C7 H7A 0.96
C7 H7B 0.96
C7 H7C 0.96
C8 C9 1.368(8)
C8 C13 1.386(8)
C9 C10 1.377(8)
C10 C11 1.399(8)
C11 C12 1.370(8)
C12 C13 1.361(7)
